data_7231650
loop_
_publ_author_name
'Dufaye, Maxime'
'Duval, Sylvain'
'Nursiah, Kelvinraj'
'Stoclet, Gregory'
'Trivelli, Xavier'
'Loiseau, Thierry'

_publ_section_title
;
 Bottom-up synthesis of functionalized {Ce4(SiW9O34)2(l)2}
 polyoxometalates
;
_journal_issue 44
_journal_name_full CrystEngComm
_journal_page_first 7144
_journal_paper_doi 10.1039/C8CE01447G
_journal_volume 20
_journal_year 2018
_chemical_formula_moiety 'C8 H10 Ce4 Na10 O104 Si2 W18, 2(O)'
_chemical_formula_sum 'C8 H10 Ce4 Na10 O106 Si2 W18'
_chemical_formula_weight 5958.02
_space_group_crystal_system monoclinic
_space_group_IT_number 14
_space_group_name_Hall '-P 2yn'
_space_group_name_H-M_alt 'P 1 21/n 1'
_symmetry_space_group_name_Hall '-P 2yn'
_symmetry_space_group_name_H-M 'P 1 21/n 1'
_atom_sites_solution_hydrogens geom
_atom_sites_solution_primary iterative
_audit_creation_date 2017-05-22
_audit_creation_method
;
Olex2 1.2
(compiled 2017.03.28 svn.r3405 for OlexSys, GUI svn.r5337)
;
_audit_update_record
;
2018-06-21 deposited with the CCDC.
2018-10-11 downloaded from the CCDC.
;
_cell_angle_alpha 90
_cell_angle_beta 98.2429(13)
_cell_angle_gamma 90
_cell_formula_units_Z 2
_cell_length_a 13.5499(3)
_cell_length_b 12.9776(3)
_cell_length_c 26.9266(6)
_cell_measurement_reflns_used 9390
_cell_measurement_temperature 100.02
_cell_measurement_theta_max 36.16
_cell_measurement_theta_min 2.24
_cell_volume 4686.00(18)
_computing_molecular_graphics 'Olex2 (Dolomanov et al., 2009)'
_computing_publication_material 'Olex2 (Dolomanov et al., 2009)'
_computing_structure_refinement 'XL (Sheldrick, 2008)'
_computing_structure_solution 'olex2.solve (Bourhis et al., 2015)'
_diffrn_ambient_temperature 100.02
_diffrn_detector 'Bruker APEX2 area detector'
_diffrn_detector_area_resol_mean 7.9
_diffrn_detector_type 'CCD area detector'
_diffrn_measured_fraction_theta_full 1.000
_diffrn_measured_fraction_theta_max 0.996
_diffrn_measurement_device 'three-circle diffractometer'
_diffrn_measurement_device_type 'Bruker APEX-II CCD'
_diffrn_measurement_method '\f and \w scans'
_diffrn_radiation_monochromator 'mirror optics'
_diffrn_radiation_probe x-ray
_diffrn_radiation_type MoK\a
_diffrn_radiation_wavelength 0.71073
_diffrn_reflns_av_R_equivalents 0.0550
_diffrn_reflns_av_unetI/netI 0.0341
_diffrn_reflns_Laue_measured_fraction_full 1.000
_diffrn_reflns_Laue_measured_fraction_max 0.996
_diffrn_reflns_limit_h_max 22
_diffrn_reflns_limit_h_min -22
_diffrn_reflns_limit_k_max 21
_diffrn_reflns_limit_k_min -21
_diffrn_reflns_limit_l_max 44
_diffrn_reflns_limit_l_min -44
_diffrn_reflns_number 223683
_diffrn_reflns_point_group_measured_fraction_full 1.000
_diffrn_reflns_point_group_measured_fraction_max 0.996
_diffrn_reflns_theta_full 25.242
_diffrn_reflns_theta_max 36.280
_diffrn_reflns_theta_min 1.528
_diffrn_source 'microfocus sealed X-ray tube'
_diffrn_source_type 'Incoatec I\ms'
_diffrn_standards_number 0
_exptl_absorpt_coefficient_mu 24.094
_exptl_absorpt_correction_T_max 0.7471
_exptl_absorpt_correction_T_min 0.3479
_exptl_absorpt_correction_type multi-scan
_exptl_absorpt_process_details
'SADABS-2012/1 (Bruker,2012) was used for absorption correction. wR2(int) was 0.1367 before and 0.0586 after correction. The Ratio of minimum to maximum transmission is 0.4657. The \l/2 correction factor is 0.0015.'
_exptl_crystal_colour 'clear yellowish yellow'
_exptl_crystal_colour_lustre clear
_exptl_crystal_colour_modifier yellowish
_exptl_crystal_colour_primary yellow
_exptl_crystal_density_diffrn 4.223
_exptl_crystal_description plate
_exptl_crystal_F_000 5216
_exptl_crystal_size_max 0.08
_exptl_crystal_size_mid 0.02
_exptl_crystal_size_min 0.01
_refine_diff_density_max 2.926
_refine_diff_density_min -2.952
_refine_diff_density_rms 0.346
_refine_ls_extinction_method none
_refine_ls_goodness_of_fit_ref 1.052
_refine_ls_hydrogen_treatment constr
_refine_ls_matrix_type full
_refine_ls_number_parameters 711
_refine_ls_number_reflns 22562
_refine_ls_number_restraints 0
_refine_ls_restrained_S_all 1.052
_refine_ls_R_factor_all 0.0411
_refine_ls_R_factor_gt 0.0291
_refine_ls_shift/su_max 0.005
_refine_ls_shift/su_mean 0.000
_refine_ls_structure_factor_coef Fsqd
_refine_ls_weighting_details 'w=1/[\s^2^(Fo^2^)+(0.0121P)^2^+48.3833P] where P=(Fo^2^+2Fc^2^)/3'
_refine_ls_weighting_scheme calc
_refine_ls_wR_factor_gt 0.0532
_refine_ls_wR_factor_ref 0.0561
_reflns_Friedel_coverage 0.000
_reflns_number_gt 18961
_reflns_number_total 22562
_reflns_threshold_expression 'I > 2\s(I)'
_cod_data_source_file c8ce01447g2.cif
_cod_data_source_block sd149
_cod_depositor_comments
;
Adding full bibliography for 7231646--7231650.cif.

2024-03-12
Z value and formula fixed to values more according to usual
chemical conventions.                 miguel
;
_cod_original_formula_sum 'C4 H5 Ce2 Na5 O53 Si W9'
_cod_original_formula_weight 2979.01
_cod_original_formula_moiety 'C4 H5 Ce2 Na5 O52 Si W9, O'
_cod_original_formula_units_Z 4
_cod_database_code 7231650
_shelx_shelxl_version_number 2014/7
_shelx_space_group_comment
;
The symmetry employed for this shelxl refinement is uniquely defined
by the following loop, which should always be used as a source of
symmetry information in preference to the above space-group names.
They are only intended as comments.
;
_olex2_refinement_description
;
1. Fixed Uiso
 At 1.2 times of:
  All C(H,H) groups
 At 1.5 times of:
  All O(H) groups
2. Others
 Sof(W1B)=Sof(W3B)=Sof(O6B)=Sof(O1B)=Sof(O5B)=Sof(W2B)=Sof(O4B)=Sof(O2B)=
 Sof(O3B)=1-FVAR(1)
 Sof(W1A)=Sof(W2A)=Sof(W3A)=Sof(O5A)=Sof(O4A)=Sof(O3A)=Sof(O6A)=Sof(O1A)=
 Sof(O2A)=FVAR(1)
 Fixed Sof: OW15(0.8) Na1(0.75) OW12(0.2) Na6(0.25)
3.a Free rotating group:
 W1B(W3B,O6B,O1B,O5B,W2B,O4B,O2B,O3B)
3.b Secondary CH2 refined with riding coordinates:
 C3(H3A,H3B), C2(H2A,H2B)
3.c Tetrahedral OH refined with riding coordinates:
 O39(H39)
;
_olex2_exptl_crystal_mounting_method 'mitegen loop'
_olex2_submission_special_instructions 'No special instructions were received'

loop_
_space_group_symop_operation_xyz
'x, y, z'
'-x+1/2, y+1/2, -z+1/2'
'-x, -y, -z'
'x-1/2, -y-1/2, z-1/2'

loop_
_atom_site_label
_atom_site_type_symbol
_atom_site_fract_x
_atom_site_fract_y
_atom_site_fract_z
_atom_site_U_iso_or_equiv
_atom_site_adp_type
_atom_site_occupancy
_atom_site_site_symmetry_order
_atom_site_calc_flag
_atom_site_refinement_flags_posn
_atom_site_refinement_flags_occupancy
_atom_site_disorder_assembly
_atom_site_disorder_group
W7 W 0.15050(2) 0.59087(2) 0.63794(2) 0.00714(3) Uani 1 1 d . . . .
W8 W -0.04727(2) 0.38198(2) 0.63829(2) 0.00703(3) Uani 1 1 d . . . .
W9 W -0.28133(2) 0.42570(2) 0.58041(2) 0.00746(3) Uani 1 1 d . . . .
W6 W 0.08675(2) 0.81787(2) 0.58080(2) 0.00730(3) Uani 1 1 d . . . .
W1A W -0.29015(2) 0.66094(2) 0.65683(2) 0.00797(3) Uani 0.9707(5) 1 d . P A 1
W2A W -0.11800(2) 0.84713(2) 0.65657(2) 0.00794(3) Uani 0.9707(5) 1 d . P A 1
W4 W -0.34391(2) 0.67687(2) 0.51740(2) 0.00830(3) Uani 1 1 d . . . .
W3A W -0.05604(2) 0.62242(2) 0.71431(2) 0.00796(3) Uani 0.9707(5) 1 d . P A 1
W5 W -0.17242(2) 0.85885(2) 0.51716(2) 0.00821(3) Uani 1 1 d . . . .
Ce1 Ce -0.09462(2) 0.39986(2) 0.49992(2) 0.00608(4) Uani 1 1 d . . . .
Ce2 Ce -0.16022(2) 0.64328(2) 0.42608(2) 0.00758(4) Uani 1 1 d . . . .
Si1 Si -0.10254(8) 0.62794(9) 0.58068(4) 0.00612(19) Uani 1 1 d . . . .
O5A O -0.0109(3) 0.5939(3) 0.77614(12) 0.0130(6) Uani 0.9707(5) 1 d . P A 1
O7 O -0.1295(2) 0.6716(3) 0.63510(11) 0.0089(5) Uani 1 1 d . . . .
O15 O -0.1757(2) 0.6903(3) 0.53763(11) 0.0089(5) Uani 1 1 d . . . .
O17 O 0.0811(2) 0.4549(3) 0.63343(11) 0.0093(5) Uani 1 1 d . . . .
O13 O 0.0630(2) 0.6269(3) 0.68403(11) 0.0104(6) Uani 1 1 d . . . .
O11 O -0.1771(2) 0.8741(3) 0.59250(11) 0.0108(6) Uani 1 1 d . . . .
O35 O -0.0680(2) 0.5658(3) 0.48498(11) 0.0082(5) Uani 1 1 d . . . .
O27 O 0.1780(2) 0.7314(3) 0.62606(11) 0.0092(5) Uani 1 1 d . . . .
O20 O -0.3879(2) 0.3587(3) 0.58784(12) 0.0117(6) Uani 1 1 d . . . .
O10 O -0.3363(2) 0.7033(3) 0.59239(11) 0.0104(6) Uani 1 1 d . . . .
O9 O -0.2831(2) 0.5236(3) 0.63543(11) 0.0109(6) Uani 1 1 d . . . .
O22 O -0.4720(2) 0.6896(3) 0.50442(13) 0.0151(6) Uani 1 1 d . . . .
O34 O 0.1930(2) 0.5461(3) 0.57706(11) 0.0092(5) Uani 1 1 d . . . .
O4A O -0.0564(2) 0.7662(3) 0.71769(13) 0.0103(6) Uani 0.9707(5) 1 d . P A 1
O3A O -0.1137(2) 0.9663(3) 0.68503(13) 0.0130(6) Uani 0.9707(5) 1 d . P A 1
O19 O -0.1846(2) 0.3475(3) 0.62499(11) 0.0092(5) Uani 1 1 d . . . .
O24 O -0.1935(2) 0.9876(3) 0.50471(12) 0.0130(6) Uani 1 1 d . . . .
O25 O -0.0340(2) 0.8586(3) 0.53991(11) 0.0103(6) Uani 1 1 d . . . .
O16 O 0.0161(2) 0.6498(3) 0.57788(11) 0.0084(5) Uani 1 1 d . . . .
O18 O -0.0116(2) 0.2849(3) 0.67989(12) 0.0119(6) Uani 1 1 d . . . .
O6A O -0.1948(2) 0.6157(3) 0.71704(12) 0.0103(6) Uani 0.9707(5) 1 d . P A 1
O31 O -0.3108(2) 0.6461(3) 0.45572(11) 0.0103(6) Uani 1 1 d . . . .
O28 O 0.2548(2) 0.5653(3) 0.67999(12) 0.0126(6) Uani 1 1 d . . . .
O1A O -0.3955(2) 0.6616(3) 0.68569(13) 0.0149(7) Uani 0.9707(5) 1 d . P A 1
O29 O -0.0200(2) 0.3212(2) 0.57692(11) 0.0084(5) Uani 1 1 d . . . .
O33 O 0.1310(2) 0.7623(3) 0.52573(11) 0.0101(6) Uani 1 1 d . . . .
O26 O 0.1518(2) 0.9321(3) 0.58870(12) 0.0121(6) Uani 1 1 d . . . .
O23 O -0.3117(2) 0.8207(3) 0.51319(12) 0.0106(6) Uani 1 1 d . . . .
O21 O -0.3332(2) 0.5389(3) 0.53960(11) 0.0103(6) Uani 1 1 d . . . .
O14 O -0.1223(2) 0.5026(2) 0.57730(11) 0.0076(5) Uani 1 1 d . . . .
O8 O -0.0694(2) 0.4861(3) 0.68416(11) 0.0108(6) Uani 1 1 d . . . .
O32 O -0.1601(2) 0.8066(3) 0.45598(12) 0.0112(6) Uani 1 1 d . . . .
O12 O 0.0080(2) 0.8356(3) 0.63586(11) 0.0093(5) Uani 1 1 d . . . .
O30 O -0.2431(2) 0.3645(3) 0.52494(11) 0.0099(6) Uani 1 1 d . . . .
O2A O -0.2418(2) 0.7973(3) 0.67571(12) 0.0109(6) Uani 0.9707(5) 1 d . P A 1
O37 O -0.1772(2) 0.7554(3) 0.35299(12) 0.0137(6) Uani 1 1 d . . . .
O36 O -0.2928(2) 0.6373(3) 0.35239(12) 0.0139(6) Uani 1 1 d . . . .
C3 C -0.3251(4) 0.6571(4) 0.24302(17) 0.0159(9) Uani 1 1 d . . . .
H3A H -0.3601 0.6025 0.2594 0.019 Uiso 1 1 calc R . . .
H3B H -0.3708 0.6816 0.2134 0.019 Uiso 1 1 calc R . . .
C2 C -0.3019(4) 0.7461(4) 0.27956(18) 0.0174(9) Uani 1 1 d . . . .
H2A H -0.2564 0.7948 0.2659 0.021 Uiso 1 1 calc R . . .
H2B H -0.3645 0.7834 0.2827 0.021 Uiso 1 1 calc R . . .
C1 C -0.2546(3) 0.7114(4) 0.33067(16) 0.0112(7) Uani 1 1 d . . . .
O39 O -0.2490(5) 0.5254(5) 0.20096(19) 0.0502(15) Uani 1 1 d . . . .
H39 H -0.2421 0.4757 0.2211 0.075 Uiso 1 1 calc R . . .
C4 C -0.2333(4) 0.6112(5) 0.22559(19) 0.0234(11) Uani 1 1 d . . . .
O38 O -0.1526(4) 0.6527(6) 0.2330(2) 0.0556(17) Uani 1 1 d . . . .
Na2 Na -0.55016(15) 0.38322(18) 0.61576(8) 0.0184(4) Uani 1 1 d . . . .
Na5 Na -0.0166(3) 0.7445(3) 0.22327(13) 0.0483(8) Uani 1 1 d . . . .
OW3 O -0.5837(3) 0.5591(3) 0.57917(16) 0.0243(8) Uani 1 1 d . . . .
OW2 O -0.4618(3) 0.4049(4) 0.69808(15) 0.0260(9) Uani 1 1 d . . . .
OW13 O -0.0547(3) 0.9189(4) 0.23598(19) 0.0336(11) Uani 1 1 d . . . .
OW4 O -0.5279(3) 0.1992(4) 0.62459(16) 0.0277(9) Uani 1 1 d . . . .
OW11 O 0.0677(6) 0.6067(5) 0.2028(2) 0.068(2) Uani 1 1 d . . . .
OW10 O -0.1057(4) 0.7509(5) 0.1334(3) 0.066(2) Uani 1 1 d . . . .
Na3 Na -0.4260(2) 0.1908(2) 0.55535(10) 0.0322(6) Uani 1 1 d . . . .
OW5 O -0.2949(4) 0.1071(4) 0.60549(19) 0.0426(12) Uani 1 1 d . . . .
OW7 O -0.3255(3) 0.1615(4) 0.4915(2) 0.0366(11) Uani 1 1 d . . . .
OW6 O -0.5401(4) 0.0583(4) 0.5309(2) 0.0487(15) Uani 1 1 d . . . .
OW14 O -0.0685(5) 0.9282(4) 0.3407(2) 0.0544(16) Uani 1 1 d . . . .
OW15 O 0.0966(5) 0.8812(4) 0.4185(2) 0.0276(11) Uani 0.8 1 d . P . .
Na1 Na -0.2507(4) 0.3834(4) 0.72479(18) 0.0571(12) Uani 0.75 1 d . P A .
OW8 O -0.6049(4) 0.0772(4) 0.3956(2) 0.0414(12) Uani 1 1 d . . . .
Na4 Na -0.4284(4) 0.0983(4) 0.4162(2) 0.0849(14) Uani 1 1 d . . . .
OW1 O -0.2164(4) 0.1698(5) 0.6996(2) 0.0478(14) Uani 1 1 d . . . .
OW9 O -0.3329(4) -0.0409(6) 0.3822(2) 0.067(2) Uani 1 1 d . . . .
W1B W -0.2703(4) 0.8084(4) 0.6342(2) 0.0152(14) Uani 0.0293(5) 1 d . P A -1
W3B W -0.2125(4) 0.5820(4) 0.6916(2) 0.0163(14) Uani 0.0293(5) 1 d G P A -1
O6B O -0.2877(3) 0.7087(4) 0.6858(2) 0.02(2) Uiso 0.0293(5) 1 d G P A -1
O1B O -0.3510(5) 0.9022(5) 0.6493(3) 0.007(17) Uiso 0.0293(5) 1 d G P A -1
O5B O -0.2564(6) 0.5319(6) 0.7433(3) 0.05(5) Uiso 0.0293(5) 1 d G P A -1
W2B W -0.0386(3) 0.7673(5) 0.6934(2) 0.0183(15) Uani 0.0293(5) 1 d G P A -1
O4B O -0.1042(4) 0.6695(5) 0.72935(18) 0.04(4) Uiso 0.0293(5) 1 d G P A -1
O2B O -0.1510(5) 0.8523(3) 0.6842(2) 0.003(15) Uiso 0.0293(5) 1 d G P A -1
O3B O 0.0312(6) 0.8305(7) 0.7430(3) 0.02(2) Uiso 0.0293(5) 1 d G P A -1
OW12 O 0.045(2) 0.903(2) 0.4183(10) 0.037(6) Uiso 0.2 1 d . P . .
Na6 Na 0.0490(9) 0.8827(10) 0.3051(9) 0.082(7) Uani 0.25 1 d . P . .

loop_
_atom_site_aniso_label
_atom_site_aniso_U_11
_atom_site_aniso_U_22
_atom_site_aniso_U_33
_atom_site_aniso_U_23
_atom_site_aniso_U_13
_atom_site_aniso_U_12
W7 0.00662(6) 0.01091(7) 0.00364(6) -0.00066(5) -0.00012(5) -0.00205(5)
W8 0.00754(6) 0.00968(7) 0.00391(6) 0.00035(5) 0.00095(5) -0.00177(5)
W9 0.00598(6) 0.01119(8) 0.00562(6) -0.00136(5) 0.00221(5) -0.00232(5)
W6 0.00780(6) 0.00938(7) 0.00501(6) -0.00143(5) 0.00187(5) -0.00247(5)
W1A 0.00663(6) 0.01204(8) 0.00580(6) -0.00217(6) 0.00274(5) -0.00114(5)
W2A 0.00790(6) 0.01133(8) 0.00488(6) -0.00223(6) 0.00187(5) -0.00109(5)
W4 0.00624(6) 0.01256(8) 0.00605(6) -0.00099(6) 0.00075(5) -0.00054(5)
W3A 0.00822(6) 0.01250(8) 0.00329(6) -0.00125(6) 0.00125(5) -0.00205(6)
W5 0.00977(6) 0.00917(7) 0.00557(6) -0.00033(5) 0.00063(5) -0.00058(5)
Ce1 0.00579(8) 0.00910(10) 0.00339(8) -0.00070(7) 0.00080(6) -0.00166(7)
Ce2 0.00654(8) 0.01065(10) 0.00525(8) 0.00010(8) -0.00022(7) -0.00082(7)
Si1 0.0058(4) 0.0087(5) 0.0039(4) -0.0009(4) 0.0010(3) -0.0014(4)
O5A 0.0154(15) 0.0165(17) 0.0067(13) -0.0023(12) 0.0006(11) -0.0045(12)
O7 0.0092(12) 0.0128(15) 0.0051(11) 0.0002(11) 0.0028(9) -0.0015(11)
O15 0.0065(12) 0.0120(15) 0.0077(12) -0.0004(11) -0.0008(9) -0.0001(10)
O17 0.0099(13) 0.0115(15) 0.0061(12) -0.0022(11) 0.0003(10) -0.0038(11)
O13 0.0101(13) 0.0158(16) 0.0053(12) -0.0028(11) 0.0009(10) -0.0022(11)
O11 0.0127(13) 0.0124(15) 0.0078(12) -0.0008(11) 0.0031(10) 0.0008(11)
O35 0.0080(12) 0.0130(15) 0.0034(11) 0.0003(10) 0.0002(9) -0.0007(10)
O27 0.0100(12) 0.0112(15) 0.0065(12) -0.0016(11) 0.0020(10) -0.0032(11)
O20 0.0096(13) 0.0148(16) 0.0112(13) -0.0006(12) 0.0031(10) -0.0046(11)
O10 0.0098(13) 0.0136(15) 0.0081(12) -0.0024(11) 0.0021(10) -0.0009(11)
O9 0.0090(13) 0.0162(16) 0.0078(12) -0.0025(11) 0.0026(10) -0.0008(11)
O22 0.0112(14) 0.0208(18) 0.0131(14) -0.0024(13) 0.0011(11) -0.0002(12)
O34 0.0096(12) 0.0128(15) 0.0053(12) -0.0011(11) 0.0008(10) -0.0013(11)
O4A 0.0100(13) 0.0149(17) 0.0054(14) -0.0017(12) -0.0003(11) -0.0012(11)
O3A 0.0132(14) 0.0142(17) 0.0115(14) -0.0045(12) 0.0020(11) 0.0012(12)
O19 0.0086(12) 0.0119(15) 0.0075(12) 0.0012(11) 0.0025(10) -0.0018(11)
O24 0.0161(15) 0.0134(16) 0.0097(13) 0.0002(12) 0.0026(11) -0.0012(12)
O25 0.0101(13) 0.0138(15) 0.0067(12) 0.0000(11) 0.0002(10) -0.0007(11)
O16 0.0072(12) 0.0125(15) 0.0060(12) -0.0009(11) 0.0022(9) -0.0021(10)
O18 0.0118(13) 0.0161(16) 0.0072(12) 0.0000(12) -0.0004(10) -0.0022(12)
O6A 0.0084(13) 0.0151(16) 0.0083(14) 0.0000(13) 0.0045(10) -0.0017(11)
O31 0.0082(12) 0.0145(15) 0.0080(12) -0.0009(11) 0.0003(10) -0.0016(11)
O28 0.0122(13) 0.0157(16) 0.0093(13) 0.0002(12) -0.0001(11) -0.0042(12)
O1A 0.0102(14) 0.0220(19) 0.0137(15) -0.0036(14) 0.0054(11) -0.0007(13)
O29 0.0110(13) 0.0085(14) 0.0057(12) 0.0008(10) 0.0013(10) -0.0030(10)
O33 0.0128(13) 0.0115(15) 0.0064(12) -0.0013(11) 0.0025(10) -0.0052(11)
O26 0.0142(14) 0.0125(15) 0.0099(13) -0.0028(12) 0.0025(11) -0.0055(12)
O23 0.0096(13) 0.0123(15) 0.0101(13) -0.0011(11) 0.0026(10) 0.0002(11)
O21 0.0088(12) 0.0141(15) 0.0078(12) -0.0002(11) 0.0011(10) -0.0020(11)
O14 0.0082(12) 0.0085(14) 0.0064(12) 0.0000(10) 0.0024(9) -0.0018(10)
O8 0.0102(13) 0.0145(16) 0.0081(12) -0.0012(11) 0.0031(10) -0.0035(11)
O32 0.0116(13) 0.0132(15) 0.0090(13) -0.0016(11) 0.0020(10) -0.0024(11)
O12 0.0104(12) 0.0117(15) 0.0060(12) -0.0016(11) 0.0019(10) -0.0010(11)
O30 0.0094(12) 0.0122(15) 0.0086(12) -0.0032(11) 0.0025(10) -0.0028(11)
O2A 0.0108(13) 0.0145(16) 0.0083(13) -0.0023(12) 0.0042(10) -0.0020(12)
O37 0.0145(14) 0.0165(17) 0.0093(13) 0.0023(12) -0.0012(11) -0.0011(12)
O36 0.0105(13) 0.0198(17) 0.0108(13) 0.0039(13) -0.0004(11) -0.0003(12)
C3 0.017(2) 0.020(2) 0.0101(18) 0.0019(17) -0.0001(15) -0.0011(17)
C2 0.023(2) 0.016(2) 0.0116(19) 0.0034(17) -0.0027(16) 0.0032(18)
C1 0.0118(17) 0.013(2) 0.0087(16) -0.0006(15) 0.0021(13) 0.0024(15)
O39 0.071(4) 0.048(3) 0.029(3) -0.014(2) -0.002(2) 0.027(3)
C4 0.021(2) 0.035(3) 0.013(2) -0.004(2) 0.0016(17) 0.004(2)
O38 0.020(2) 0.102(5) 0.046(3) 0.001(3) 0.009(2) -0.007(3)
Na2 0.0140(9) 0.0252(11) 0.0159(9) 0.0015(8) 0.0019(7) -0.0003(8)
Na5 0.0469(18) 0.0472(19) 0.054(2) 0.0051(16) 0.0174(15) 0.0025(15)
OW3 0.0220(18) 0.021(2) 0.028(2) -0.0025(16) -0.0011(15) -0.0070(15)
OW2 0.0186(17) 0.038(3) 0.0196(18) -0.0003(17) -0.0021(14) 0.0005(17)
OW13 0.023(2) 0.026(2) 0.049(3) -0.006(2) -0.0072(19) 0.0031(17)
OW4 0.034(2) 0.028(2) 0.0212(19) 0.0033(17) 0.0060(16) 0.0024(18)
OW11 0.123(6) 0.042(4) 0.041(3) 0.006(3) 0.016(4) -0.029(4)
OW10 0.022(2) 0.068(4) 0.105(5) 0.051(4) -0.001(3) -0.001(3)
Na3 0.0300(13) 0.0350(15) 0.0309(13) -0.0025(11) 0.0018(10) 0.0012(11)
OW5 0.048(3) 0.046(3) 0.031(2) 0.004(2) -0.005(2) 0.001(2)
OW7 0.026(2) 0.024(2) 0.061(3) 0.003(2) 0.011(2) -0.0033(18)
OW6 0.031(3) 0.042(3) 0.067(4) 0.015(3) -0.013(2) -0.003(2)
OW14 0.083(4) 0.027(3) 0.062(4) 0.000(3) 0.040(3) -0.017(3)
OW15 0.038(3) 0.013(2) 0.032(3) -0.002(2) 0.006(2) -0.010(2)
Na1 0.061(3) 0.067(3) 0.047(3) 0.006(2) 0.016(2) -0.007(3)
OW8 0.045(3) 0.039(3) 0.039(3) 0.005(2) 0.005(2) 0.013(2)
Na4 0.079(3) 0.071(3) 0.098(4) 0.001(3) -0.010(3) -0.016(2)
OW1 0.053(3) 0.060(4) 0.034(3) 0.003(3) 0.020(2) 0.000(3)
OW9 0.037(3) 0.112(6) 0.049(3) 0.026(4) -0.005(3) -0.045(3)
W1B 0.021(3) 0.016(3) 0.010(2) -0.004(2) 0.007(2) 0.006(2)
W3B 0.024(3) 0.019(3) 0.007(3) 0.000(2) 0.009(2) 0.006(3)
W2B 0.027(3) 0.023(4) 0.005(3) -0.008(2) 0.000(2) 0.004(3)
Na6 0.021(6) 0.026(6) 0.19(2) 0.032(9) -0.002(8) -0.003(5)

loop_
_atom_type_symbol
_atom_type_description
_atom_type_scat_dispersion_real
_atom_type_scat_dispersion_imag
_atom_type_scat_source
C C 0.0033 0.0016 'International Tables Vol C Tables 4.2.6.8 and 6.1.1.4'
H H 0.0000 0.0000 'International Tables Vol C Tables 4.2.6.8 and 6.1.1.4'
Ce Ce -0.2486 2.6331 'International Tables Vol C Tables 4.2.6.8 and 6.1.1.4'
Na Na 0.0362 0.0249 'International Tables Vol C Tables 4.2.6.8 and 6.1.1.4'
O O 0.0106 0.0060 'International Tables Vol C Tables 4.2.6.8 and 6.1.1.4'
Si Si 0.0817 0.0704 'International Tables Vol C Tables 4.2.6.8 and 6.1.1.4'
W W -0.8490 6.8722 'International Tables Vol C Tables 4.2.6.8 and 6.1.1.4'

loop_
_geom_angle_atom_site_label_1
_geom_angle_atom_site_label_2
_geom_angle_atom_site_label_3
_geom_angle
_geom_angle_site_symmetry_1
_geom_angle_site_symmetry_3
Ce2 W7 Ce1 63.222(6) 3_566 3_566
O17 W7 Ce1 86.60(9) . 3_566
O17 W7 Ce2 41.75(9) . 3_566
O17 W7 O16 86.26(12) . .
O13 W7 Ce1 126.51(9) . 3_566
O13 W7 Ce2 127.40(10) . 3_566
O13 W7 O17 85.66(14) . .
O13 W7 O27 91.70(14) . .
O13 W7 O34 159.13(13) . .
O13 W7 O16 82.88(12) . .
O27 W7 Ce1 79.38(9) . 3_566
O27 W7 Ce2 136.73(9) . 3_566
O27 W7 O17 160.39(13) . .
O27 W7 O34 93.30(14) . .
O27 W7 O16 74.13(12) . .
O34 W7 Ce1 35.55(9) . 3_566
O34 W7 Ce2 43.52(10) . 3_566
O34 W7 O17 82.86(13) . .
O34 W7 O16 79.05(12) . .
O16 W7 Ce1 43.81(7) . 3_566
O16 W7 Ce2 91.34(8) . 3_566
O28 W7 Ce1 134.76(11) . 3_566
O28 W7 Ce2 94.10(12) . 3_566
O28 W7 O17 101.87(15) . .
O28 W7 O13 98.58(14) . .
O28 W7 O27 97.74(15) . .
O28 W7 O34 100.80(14) . .
O28 W7 O16 171.81(14) . .
Ce2 W8 Ce1 62.959(6) 3_566 .
O17 W8 Ce1 86.06(8) . .
O17 W8 Ce2 41.35(9) . 3_566
O17 W8 O14 86.17(11) . .
O19 W8 Ce1 78.50(9) . .
O19 W8 Ce2 135.67(9) . 3_566
O19 W8 O17 159.62(13) . .
O19 W8 O29 92.60(13) . .
O19 W8 O14 73.47(12) . .
O18 W8 Ce1 134.35(11) . .
O18 W8 Ce2 94.76(11) . 3_566
O18 W8 O17 102.97(14) . .
O18 W8 O19 97.35(14) . .
O18 W8 O29 101.00(15) . .
O18 W8 O14 170.63(13) . .
O18 W8 O8 98.95(15) . .
O29 W8 Ce1 35.19(9) . .
O29 W8 Ce2 43.16(9) . 3_566
O29 W8 O17 82.02(13) . .
O29 W8 O14 77.99(12) . .
O14 W8 Ce1 43.14(7) . .
O14 W8 Ce2 90.77(7) . 3_566
O8 W8 Ce1 126.52(10) . .
O8 W8 Ce2 127.06(9) . 3_566
O8 W8 O17 85.72(13) . .
O8 W8 O19 92.80(13) . .
O8 W8 O29 158.47(14) . .
O8 W8 O14 83.61(12) . .
Ce1 W9 Na3 102.62(4) . .
O20 W9 Ce1 134.55(11) . .
O20 W9 O9 97.95(14) . .
O20 W9 O19 99.71(14) . .
O20 W9 O21 102.10(15) . .
O20 W9 O14 172.58(13) . .
O20 W9 O30 102.50(15) . .
O20 W9 Na3 32.78(12) . .
O9 W9 Ce1 127.38(9) . .
O9 W9 O14 82.18(12) . .
O9 W9 Na3 128.39(10) . .
O19 W9 Ce1 81.45(9) . .
O19 W9 O9 87.19(13) . .
O19 W9 O14 72.88(12) . .
O19 W9 Na3 88.56(10) . .
O21 W9 Ce1 87.56(9) . .
O21 W9 O9 83.84(14) . .
O21 W9 O19 157.36(13) . .
O21 W9 O14 85.30(12) . .
O21 W9 Na3 113.24(10) . .
O14 W9 Ce1 45.34(7) . .
O14 W9 Na3 144.05(9) . .
O30 W9 Ce1 32.54(10) . .
O30 W9 O9 159.38(14) . .
O30 W9 O19 91.87(14) . .
O30 W9 O21 89.33(14) . .
O30 W9 O14 77.88(12) . .
O30 W9 Na3 72.13(11) . .
O27 W6 Ce1 81.63(9) . 3_566
O27 W6 O16 73.17(12) . .
O27 W6 O12 87.71(13) . .
O25 W6 Ce1 88.05(10) . 3_566
O25 W6 O27 158.16(14) . .
O25 W6 O16 85.83(12) . .
O25 W6 O12 83.66(13) . .
O16 W6 Ce1 45.76(7) . 3_566
O33 W6 Ce1 32.06(10) . 3_566
O33 W6 O27 91.58(14) . .
O33 W6 O25 89.72(14) . .
O33 W6 O16 77.81(12) . .
O33 W6 O12 159.79(14) . .
O26 W6 Ce1 134.11(11) . 3_566
O26 W6 O27 98.63(15) . .
O26 W6 O25 102.34(15) . .
O26 W6 O16 171.80(14) . .
O26 W6 O33 102.61(15) . .
O26 W6 O12 97.46(14) . .
O12 W6 Ce1 128.26(9) . 3_566
O12 W6 O16 82.66(12) . .
O10 W1A O7 87.08(12) . .
O10 W1A O9 91.13(14) . .
O10 W1A O6A 159.88(13) . .
O10 W1A O2A 91.79(14) . .
O10 W1A W1B 58.62(19) . .
O9 W1A O7 83.64(12) . .
O9 W1A O6A 85.15(14) . .
O9 W1A O2A 156.91(13) . .
O9 W1A W1B 141.60(19) . .
O6A W1A O7 72.86(11) . .
O6A W1A W1B 114.72(18) . .
O1A W1A O7 167.27(14) . .
O1A W1A O10 103.44(15) . .
O1A W1A O9 103.03(16) . .
O1A W1A O6A 96.67(15) . .
O1A W1A O2A 98.55(16) . .
O1A W1A W1B 106.5(2) . .
O2A W1A O7 73.64(12) . .
O2A W1A O6A 84.27(14) . .
O2A W1A W1B 33.23(18) . .
W1B W1A O7 72.64(17) . .
W3B W1A O7 68.9(2) . .
W3B W1A O10 144.9(2) . .
W3B W1A O9 62.1(2) . .
W3B W1A O6A 23.4(2) . .
W3B W1A O1A 104.4(2) . .
W3B W1A O2A 104.7(2) . .
W3B W1A W1B 130.4(3) . .
O6B W1A O7 103.4(3) . .
O6B W1A O10 121.5(3) . .
O6B W1A O9 146.6(3) . .
O6B W1A O6A 66.6(3) . .
O6B W1A O1A 65.1(3) . .
O6B W1A O2A 41.3(3) . .
O6B W1A W1B 70.0(3) . .
O6B W1A W3B 89.7(4) . .
O11 W2A O7 87.07(13) . .
O11 W2A O4A 159.76(15) . .
O11 W2A O12 91.64(13) . .
O11 W2A O2A 92.09(14) . .
O11 W2A W1B 60.11(18) . .
O4A W2A O7 72.72(12) . .
O4A W2A W1B 112.18(17) . .
O3A W2A O7 167.47(14) . .
O3A W2A O11 103.31(16) . .
O3A W2A O4A 96.88(15) . .
O3A W2A O12 103.28(15) . .
O3A W2A O2A 99.02(15) . .
O3A W2A W1B 107.94(19) . .
O12 W2A O7 83.15(12) . .
O12 W2A O4A 85.06(14) . .
O12 W2A O2A 155.87(15) . .
O12 W2A W1B 141.66(19) . .
O2A W2A O7 73.25(13) . .
O2A W2A O4A 83.23(14) . .
O2A W2A W1B 32.15(17) . .
W1B W2A O7 70.93(16) . .
W2B W2A O7 64.4(2) . .
W2B W2A O11 145.0(3) . .
W2B W2A O4A 20.2(2) . .
W2B W2A O3A 107.9(2) . .
W2B W2A O12 66.4(2) . .
W2B W2A O2A 98.1(2) . .
W2B W2A W1B 121.8(2) . .
O2B W2A O7 104.2(3) . .
O2B W2A O11 123.3(4) . .
O2B W2A O4A 64.8(4) . .
O2B W2A O3A 64.3(3) . .
O2B W2A O12 144.2(4) . .
O2B W2A O2A 43.2(3) . .
O2B W2A W1B 71.5(3) . .
O2B W2A W2B 85.0(4) . .
O10 W4 O15 80.97(12) . .
O22 W4 O15 169.86(15) . .
O22 W4 O10 95.22(14) . .
O22 W4 O31 101.97(15) . .
O22 W4 O23 97.17(16) . .
O22 W4 O21 100.63(16) . .
O31 W4 O15 82.30(12) . .
O31 W4 O10 162.74(13) . .
O31 W4 O23 94.07(14) . .
O31 W4 O21 93.62(14) . .
O23 W4 O15 73.21(12) . .
O23 W4 O10 85.14(13) . .
O21 W4 O15 88.18(12) . .
O21 W4 O10 81.67(13) . .
O21 W4 O23 158.69(13) . .
O5A W3A O7 173.64(14) . .
O5A W3A O13 102.34(15) . .
O5A W3A O4A 99.78(16) . .
O5A W3A O6A 99.72(15) . .
O5A W3A O8 101.90(15) . .
O5A W3A W3B 114.42(18) . .
O5A W3A W2B 115.8(2) . .
O13 W3A O7 82.88(12) . .
O13 W3A O8 83.29(13) . .
O13 W3A W3B 137.13(19) . .
O13 W3A W2B 73.0(2) . .
O4A W3A O7 76.41(13) . .
O4A W3A O13 89.94(15) . .
O4A W3A O6A 91.95(15) . .
O4A W3A O8 158.20(14) . .
O4A W3A W3B 104.11(16) . .
O4A W3A W2B 21.5(2) . .
O6A W3A O7 75.51(12) . .
O6A W3A O13 157.20(13) . .
O6A W3A O8 86.62(14) . .
O6A W3A W3B 21.71(18) . .
O6A W3A W2B 102.33(18) . .
O8 W3A O7 82.18(12) . .
O8 W3A W3B 68.66(18) . .
O8 W3A W2B 138.7(2) . .
W3B W3A O7 62.31(16) . .
W2B W3A O7 61.99(18) . .
W2B W3A W3B 107.34(18) . .
O4B W3A O5A 84.5(3) . .
O4B W3A O7 89.2(2) . .
O4B W3A O13 141.2(4) . .
O4B W3A O4A 51.4(4) . .
O4B W3A O6A 46.8(4) . .
O4B W3A O8 133.2(4) . .
O4B W3A W3B 66.7(3) . .
O4B W3A W2B 69.8(3) . .
O11 W5 O15 81.22(12) . .
O24 W5 O15 168.60(14) . .
O24 W5 O11 94.09(14) . .
O24 W5 O25 101.19(15) . .
O24 W5 O23 95.99(15) . .
O24 W5 O32 102.75(15) . .
O25 W5 O15 88.43(13) . .
O25 W5 O11 81.31(13) . .
O25 W5 O23 158.63(14) . .
O23 W5 O15 73.32(12) . .
O23 W5 O11 84.92(13) . .
O32 W5 O15 82.35(13) . .
O32 W5 O11 163.13(14) . .
O32 W5 O25 94.47(14) . .
O32 W5 O23 94.01(14) . .
W9 Ce1 W7 123.155(7) . 3_566
W9 Ce1 W6 121.867(7) . 3_566
W9 Ce1 Ce1 119.368(10) . 3_566
W6 Ce1 W7 55.451(5) 3_566 3_566
W6 Ce1 Ce1 118.764(9) 3_566 3_566
Ce1 Ce1 W7 91.192(8) 3_566 3_566
O35 Ce1 W7 78.57(7) . 3_566
O35 Ce1 W7 103.45(7) 3_566 3_566
O35 Ce1 W9 129.64(7) 3_566 .
O35 Ce1 W9 99.53(8) . .
O35 Ce1 W6 129.34(7) . 3_566
O35 Ce1 W6 98.87(8) 3_566 3_566
O35 Ce1 Ce1 35.00(7) . 3_566
O35 Ce1 Ce1 35.02(8) 3_566 3_566
O35 Ce1 O35 70.02(13) 3_566 .
O35 Ce1 O34 69.29(11) . 3_566
O35 Ce1 O34 120.73(11) 3_566 3_566
O35 Ce1 O16 71.57(10) 3_566 3_566
O35 Ce1 O16 89.90(10) . 3_566
O35 Ce1 O29 120.50(10) . .
O35 Ce1 O29 69.16(10) 3_566 .
O35 Ce1 O33 152.01(11) . 3_566
O35 Ce1 O33 114.29(12) 3_566 3_566
O35 Ce1 O14 71.85(10) . .
O35 Ce1 O14 90.20(10) 3_566 .
O35 Ce1 O30 152.41(11) 3_566 .
O35 Ce1 O30 115.10(11) . .
O34 Ce1 W7 27.44(7) 3_566 3_566
O34 Ce1 W9 98.17(7) 3_566 .
O34 Ce1 W6 76.57(8) 3_566 3_566
O34 Ce1 Ce1 95.50(8) 3_566 3_566
O34 Ce1 O16 67.21(10) 3_566 3_566
O34 Ce1 O14 115.11(10) 3_566 .
O16 Ce1 W7 40.01(7) 3_566 3_566
O16 Ce1 W9 158.66(7) 3_566 .
O16 Ce1 W6 41.67(7) 3_566 3_566
O16 Ce1 Ce1 78.82(7) 3_566 3_566
O29 Ce1 W7 152.24(8) . 3_566
O29 Ce1 W9 76.31(7) . .
O29 Ce1 W6 98.25(8) . 3_566
O29 Ce1 Ce1 95.33(7) . 3_566
O29 Ce1 O34 169.17(11) . 3_566
O29 Ce1 O16 115.23(10) . 3_566
O29 Ce1 O14 66.97(10) . .
O33 Ce1 W7 73.54(8) 3_566 3_566
O33 Ce1 W9 97.52(8) 3_566 .
O33 Ce1 W6 25.54(8) 3_566 3_566
O33 Ce1 Ce1 142.21(8) 3_566 3_566
O33 Ce1 O34 86.46(11) 3_566 3_566
O33 Ce1 O16 67.20(10) 3_566 3_566
O33 Ce1 O29 85.06(11) 3_566 .
O33 Ce1 O14 133.64(10) 3_566 .
O33 Ce1 O30 74.68(11) 3_566 .
O14 Ce1 W7 140.78(7) . 3_566
O14 Ce1 W9 41.83(7) . .
O14 Ce1 W6 158.73(7) . 3_566
O14 Ce1 Ce1 79.16(7) . 3_566
O14 Ce1 O16 157.98(10) . 3_566
O30 Ce1 W7 104.14(8) . 3_566
O30 Ce1 W9 25.86(8) . .
O30 Ce1 W6 97.26(8) . 3_566
O30 Ce1 Ce1 143.12(8) . 3_566
O30 Ce1 O34 84.77(11) . 3_566
O30 Ce1 O16 133.20(10) . 3_566
O30 Ce1 O29 86.49(11) . .
O30 Ce1 O14 67.69(10) . .
W7 Ce2 W8 65.703(6) 3_566 3_566
W7 Ce2 Ce1 60.683(6) 3_566 .
W8 Ce2 Ce1 92.123(7) 3_566 .
O17 Ce2 W7 33.36(7) 3_566 3_566
O17 Ce2 W8 33.19(7) 3_566 3_566
O17 Ce2 Ce1 79.30(8) 3_566 .
O17 Ce2 O34 63.39(10) 3_566 3_566
O17 Ce2 O29 63.06(10) 3_566 3_566
O17 Ce2 O37 77.19(11) 3_566 .
O17 Ce2 O36 78.00(11) 3_566 .
O17 Ce2 C1 75.49(11) 3_566 .
O35 Ce2 W7 84.10(9) . 3_566
O35 Ce2 W8 84.14(8) . 3_566
O35 Ce2 Ce1 30.83(9) . .
O35 Ce2 O17 88.63(11) . 3_566
O35 Ce2 O34 69.04(11) . 3_566
O35 Ce2 O31 101.82(11) . .
O35 Ce2 O29 68.82(11) . 3_566
O35 Ce2 O32 101.95(12) . .
O35 Ce2 O37 149.79(11) . .
O35 Ce2 O36 149.66(12) . .
O35 Ce2 C1 164.12(12) . .
O34 Ce2 W7 31.70(7) 3_566 3_566
O34 Ce2 W8 92.44(7) 3_566 3_566
O34 Ce2 Ce1 38.79(7) 3_566 .
O34 Ce2 O29 110.53(10) 3_566 3_566
O34 Ce2 C1 102.75(12) 3_566 .
O31 Ce2 W7 106.43(8) . 3_566
O31 Ce2 W8 169.86(8) . 3_566
O31 Ce2 Ce1 89.10(8) . .
O31 Ce2 O17 137.76(11) . 3_566
O31 Ce2 O34 82.22(11) . 3_566
O31 Ce2 O29 158.47(10) . 3_566
O31 Ce2 O37 106.61(11) . .
O31 Ce2 O36 72.57(11) . .
O31 Ce2 C1 90.11(12) . .
O29 Ce2 W7 92.19(7) 3_566 3_566
O29 Ce2 W8 31.62(7) 3_566 3_566
O29 Ce2 Ce1 90.80(7) 3_566 .
O29 Ce2 C1 103.23(11) 3_566 .
O32 Ce2 W7 170.71(8) . 3_566
O32 Ce2 W8 107.57(8) . 3_566
O32 Ce2 Ce1 127.44(8) . .
O32 Ce2 O17 138.70(11) . 3_566
O32 Ce2 O34 157.40(11) . 3_566
O32 Ce2 O31 79.44(12) . .
O32 Ce2 O29 83.59(11) . 3_566
O32 Ce2 O37 73.93(12) . .
O32 Ce2 O36 106.07(12) . .
O32 Ce2 C1 90.42(12) . .
O37 Ce2 W7 97.27(8) . 3_566
O37 Ce2 W8 69.35(8) . 3_566
O37 Ce2 Ce1 156.34(8) . .
O37 Ce2 O34 124.46(11) . 3_566
O37 Ce2 O29 80.98(10) . 3_566
O37 Ce2 O36 52.94(11) . .
O37 Ce2 C1 26.37(12) . .
O36 Ce2 W7 69.72(9) . 3_566
O36 Ce2 W8 98.11(8) . 3_566
O36 Ce2 Ce1 119.00(8) . .
O36 Ce2 O34 80.63(11) . 3_566
O36 Ce2 O29 125.41(10) . 3_566
O36 Ce2 C1 26.58(12) . .
C1 Ce2 W7 82.47(9) . 3_566
C1 Ce2 W8 82.63(9) . 3_566
C1 Ce2 Ce1 141.16(10) . .
O15 Si1 O7 105.65(17) . .
O15 Si1 O16 112.40(17) . .
O15 Si1 O14 111.96(17) . .
O16 Si1 O7 108.78(16) . .
O16 Si1 O14 108.61(17) . .
O14 Si1 O7 109.34(16) . .
W1A O7 W2A 91.56(11) . .
W3A O7 W1A 92.63(10) . .
W3A O7 W2A 92.07(11) . .
W3A O7 W3B 56.17(17) . .
Si1 O7 W1A 122.11(16) . .
Si1 O7 W2A 122.21(17) . .
Si1 O7 W3A 126.88(17) . .
Si1 O7 W3B 126.5(2) . .
Si1 O7 W2B 130.0(2) . .
W3B O7 W1A 41.64(15) . .
W3B O7 W2A 110.15(19) . .
W2B O7 W1A 107.3(2) . .
W2B O7 W2A 43.65(17) . .
W2B O7 W3A 51.84(18) . .
W2B O7 W3B 95.0(2) . .
W5 O15 W4 94.03(11) . .
Si1 O15 W4 128.28(18) . .
Si1 O15 W5 128.62(17) . .
W7 O17 W8 145.17(18) . .
W7 O17 Ce2 104.89(13) . 3_566
W8 O17 Ce2 105.46(13) . 3_566
W7 O13 W3A 156.75(18) . .
W7 O13 W2B 134.6(2) . .
W3A O13 W2B 55.00(17) . .
W2A O11 W5 147.62(18) . .
W2A O11 W1B 67.33(17) . .
W1B O11 W5 128.8(2) . .
Ce1 O35 Ce1 109.99(13) 3_566 .
Ce2 O35 Ce1 119.91(13) . .
Ce2 O35 Ce1 120.10(14) . 3_566
W7 O27 W6 122.25(15) . .
W9 O20 Na2 140.97(19) . .
W9 O20 Na3 124.14(18) . .
Na3 O20 Na2 94.31(14) . .
W1A O10 W4 147.76(19) . .
W1A O10 W1B 65.84(17) . .
W1B O10 W4 131.2(2) . .
W9 O9 Na1 101.40(17) . .
W1A O9 W9 148.79(19) . .
W1A O9 Na1 109.72(16) . .
W3B O9 W9 146.4(3) . .
W3B O9 W1A 53.02(18) . .
W3B O9 Na1 65.8(2) . .
W4 O22 Na3 129.43(19) . 3_466
W7 O34 Ce1 117.01(14) . 3_566
W7 O34 Ce2 104.79(13) . 3_566
Ce1 O34 Ce2 100.62(11) 3_566 3_566
W3A O4A W2A 118.77(17) . .
W2B O4A W2A 54.1(5) . .
W2B O4A W3A 88.4(6) . .
W2B O4A O4B 114.9(7) . .
W2B O4A O3B 93.1(6) . .
O4B O4A W2A 118.3(2) . .
O4B O4A W3A 32.9(3) . .
O4B O4A O3B 135.2(4) . .
O3B O4A W2A 106.4(4) . .
O3B O4A W3A 124.0(4) . .
W2A O3A Na6 149.4(6) . 3_576
O2B O3A W2A 32.2(2) . .
O2B O3A Na6 172.4(6) . 3_576
W8 O19 W9 123.58(16) . .
W8 O19 Na1 101.87(15) . .
W9 O19 Na1 102.28(16) . .
W5 O25 W6 156.37(19) . .
W7 O16 Ce1 96.17(10) . 3_566
W6 O16 W7 90.39(10) . .
W6 O16 Ce1 92.57(10) . 3_566
Si1 O16 W7 124.83(16) . .
Si1 O16 W6 123.22(17) . .
Si1 O16 Ce1 121.13(15) . 3_566
W8 O18 Na5 138.63(19) . 3_566
W8 O18 Na6 140.3(5) . 3_566
Na6 O18 Na5 71.8(6) 3_566 3_566
W3A O6A W1A 118.82(16) . .
W3B O6A W1A 53.4(4) . .
W3B O6A W3A 99.5(5) . .
W3B O6A O5B 84.1(5) . .
W3B O6A O4B 127.0(6) . .
O5B O6A W1A 103.9(4) . .
O5B O6A W3A 129.3(4) . .
O4B O6A W1A 118.9(3) . .
O4B O6A W3A 31.8(3) . .
O4B O6A O5B 136.5(4) . .
W4 O31 Ce2 131.79(15) . .
W4 O31 Na2 118.25(15) . 3_466
Ce2 O31 Na2 109.65(13) . 3_466
W1A O1A Na5 149.4(2) . 4_576
O6B O1A W1A 34.7(2) . .
O6B O1A Na5 119.6(3) . 4_576
W8 O29 Ce1 117.46(15) . .
W8 O29 Ce2 105.22(12) . 3_566
Ce1 O29 Ce2 100.74(11) . 3_566
W6 O33 Ce1 122.41(15) . 3_566
W4 O23 W5 118.15(16) . .
W4 O21 W9 156.73(18) . .
W8 O14 Ce1 96.99(11) . .
W9 O14 W8 89.96(10) . .
W9 O14 Ce1 92.82(10) . .
Si1 O14 W8 124.00(16) . .
Si1 O14 W9 123.39(16) . .
Si1 O14 Ce1 121.33(15) . .
W8 O8 W3A 155.87(18) . .
W8 O8 W3B 130.6(2) . .
W3A O8 W3B 60.53(17) . .
W5 O32 Ce2 132.66(17) . .
W6 O12 W2B 144.5(3) . .
W2A O12 W6 148.34(17) . .
W2A O12 W2B 52.64(18) . .
W9 O30 Ce1 121.60(15) . .
W1A O2A W2A 120.73(17) . .
W1A O2A Na1 122.54(18) . 2_456
W2A O2A Na1 105.21(17) . 2_456
W1B O2A W1A 78.6(3) . .
W1B O2A W2A 83.1(3) . .
W1B O2A Na1 143.3(4) . 2_456
W1B O2A O6B 101.8(5) . .
W1B O2A O2B 105.0(5) . .
O6B O2A W1A 29.0(2) . .
O6B O2A W2A 141.1(3) . .
O6B O2A Na1 93.7(3) . 2_456
O6B O2A O2B 144.3(5) . .
O2B O2A W1A 139.6(3) . .
O2B O2A W2A 26.6(2) . .
O2B O2A Na1 78.6(3) . 2_456
C1 O37 Ce2 95.2(3) . .
C1 O36 Ce2 92.8(3) . .
C1 O36 Na2 133.0(3) . 3_466
Na2 O36 Ce2 107.03(13) 3_466 .
C4 C3 C2 113.4(4) . .
C1 C2 C3 112.7(4) . .
O37 C1 Ce2 58.4(2) . .
O37 C1 O36 119.0(4) . .
O37 C1 C2 121.0(4) . .
O36 C1 Ce2 60.6(2) . .
O36 C1 C2 120.0(4) . .
C2 C1 Ce2 178.3(3) . .
O39 C4 C3 114.5(5) . .
O38 C4 C3 122.5(6) . .
O38 C4 O39 123.0(6) . .
C4 O38 Na5 162.9(5) . .
O20 Na2 Ce2 143.49(11) . 3_466
O20 Na2 O31 110.62(13) . 3_466
O20 Na2 OW3 96.77(15) . .
O20 Na2 Na3 42.11(10) . .
O31 Na2 Ce2 33.28(8) 3_466 3_466
O31 Na2 Na3 83.97(10) 3_466 .
O36 Na2 Ce2 37.00(8) 3_466 3_466
O36 Na2 O20 165.93(16) 3_466 .
O36 Na2 O31 69.83(12) 3_466 3_466
O36 Na2 OW3 96.95(15) 3_466 .
O36 Na2 Na3 125.87(13) 3_466 .
OW3 Na2 Ce2 81.37(10) . 3_466
OW3 Na2 O31 76.33(13) . 3_466
OW3 Na2 Na3 122.32(13) . .
OW2 Na2 Ce2 128.62(12) . 3_466
OW2 Na2 O20 86.97(14) . .
OW2 Na2 O31 161.75(16) . 3_466
OW2 Na2 O36 91.92(14) . 3_466
OW2 Na2 OW3 107.30(17) . .
OW2 Na2 OW4 89.21(17) . .
OW2 Na2 Na3 107.63(13) . .
OW4 Na2 Ce2 92.68(12) . 3_466
OW4 Na2 O20 78.27(15) . .
OW4 Na2 O31 89.70(15) . 3_466
OW4 Na2 O36 87.69(15) . 3_466
OW4 Na2 OW3 162.60(17) . .
OW4 Na2 Na3 44.43(12) . .
Na3 Na2 Ce2 109.09(7) . 3_466
O18 Na5 Na1 66.35(12) 3_566 3_566
O18 Na5 Na4 144.43(16) 3_566 2_455
O18 Na5 Na6 48.8(3) 3_566 .
O1A Na5 O18 119.22(18) 4_675 3_566
O1A Na5 OW10 80.86(18) 4_675 .
O1A Na5 Na1 73.71(14) 4_675 3_566
O1A Na5 Na4 84.00(15) 4_675 2_455
O1A Na5 Na6 81.4(4) 4_675 .
O38 Na5 O18 79.03(19) . 3_566
O38 Na5 O1A 161.7(2) . 4_675
O38 Na5 OW13 107.0(3) . .
O38 Na5 OW10 81.0(2) . .
O38 Na5 Na1 116.8(2) . 3_566
O38 Na5 Na4 79.6(2) . 2_455
O38 Na5 Na6 114.2(4) . .
OW13 Na5 O18 89.96(19) . 3_566
OW13 Na5 O1A 75.49(18) . 4_675
OW13 Na5 OW10 91.3(2) . .
OW13 Na5 Na1 123.18(18) . 3_566
OW13 Na5 Na4 123.52(18) . 2_455
OW13 Na5 Na6 48.8(3) . .
OW11 Na5 O18 97.0(2) . 3_566
OW11 Na5 O1A 84.1(2) . 4_675
OW11 Na5 O38 93.5(3) . .
OW11 Na5 OW13 159.2(3) . .
OW11 Na5 OW10 88.9(3) . .
OW11 Na5 Na1 45.0(2) . 3_566
OW11 Na5 Na4 56.4(2) . 2_455
OW11 Na5 Na6 125.0(3) . .
OW10 Na5 O18 159.5(2) . 3_566
OW10 Na5 Na1 128.4(2) . 3_566
OW10 Na5 Na4 33.00(18) . 2_455
OW10 Na5 Na6 139.4(4) . .
Na1 Na5 Na4 99.19(12) 3_566 2_455
Na6 Na5 Na1 80.1(3) . 3_566
Na6 Na5 Na4 165.0(4) . 2_455
Na2 OW2 Na1 125.0(2) . .
Na6 OW13 Na5 78.1(5) . .
Na2 OW4 Na3 92.55(17) . .
Na5 OW11 Na1 102.4(3) . 3_566
Na4 OW10 Na5 112.8(3) 2_455 .
W9 Na3 Na4 111.33(10) . .
O20 Na3 W9 23.09(8) . .
O20 Na3 O22 74.88(14) . 3_466
O20 Na3 Na2 43.58(9) . .
O20 Na3 OW4 78.32(15) . .
O20 Na3 Na4 127.06(14) . .
O22 Na3 W9 80.39(11) 3_466 .
O22 Na3 Na2 66.60(11) 3_466 .
O22 Na3 Na4 69.41(12) 3_466 .
Na2 Na3 W9 66.53(6) . .
Na2 Na3 Na4 135.65(11) . .
OW4 Na3 W9 99.64(14) . .
OW4 Na3 O22 98.07(16) . 3_466
OW4 Na3 Na2 43.02(12) . .
OW4 Na3 Na4 143.30(16) . .
OW5 Na3 W9 86.43(16) . .
OW5 Na3 O20 96.13(19) . .
OW5 Na3 O22 164.2(2) . 3_466
OW5 Na3 Na2 115.76(17) . .
OW5 Na3 OW4 92.59(19) . .
OW5 Na3 OW7 82.9(2) . .
OW5 Na3 OW6 103.7(2) . .
OW5 Na3 Na4 108.07(18) . .
OW7 Na3 W9 85.32(14) . .
OW7 Na3 O20 107.27(17) . .
OW7 Na3 O22 87.42(17) . 3_466
OW7 Na3 Na2 143.84(16) . .
OW7 Na3 OW4 173.1(2) . .
OW7 Na3 Na4 35.64(15) . .
OW6 Na3 W9 169.85(17) . .
OW6 Na3 O20 151.1(2) . .
OW6 Na3 O22 89.60(17) . 3_466
OW6 Na3 Na2 108.00(18) . .
OW6 Na3 OW4 80.0(2) . .
OW6 Na3 OW7 95.9(2) . .
OW6 Na3 Na4 66.00(19) . .
Na3 OW7 Na4 109.8(2) . .
Na3 OW6 Na4 125.7(3) . 3_456
O9 Na1 Na5 123.17(16) . 3_566
O19 Na1 O9 53.20(12) . .
O19 Na1 Na5 83.01(14) . 3_566
O2A Na1 O9 161.6(2) 2_446 .
O2A Na1 O19 145.1(2) 2_446 .
O2A Na1 Na5 70.92(13) 2_446 3_566
O2A Na1 OW11 62.84(17) 2_446 3_566
OW2 Na1 O9 73.32(16) . .
OW2 Na1 O19 101.94(18) . .
OW2 Na1 O2A 95.90(17) . 2_446
OW2 Na1 Na5 160.0(2) . 3_566
OW2 Na1 OW11 152.0(3) . 3_566
OW2 Na1 OW1 102.8(2) . .
OW11 Na1 O9 121.3(2) 3_566 .
OW11 Na1 O19 105.7(2) 3_566 .
OW11 Na1 Na5 32.63(16) 3_566 3_566
OW1 Na1 O9 113.6(2) . .
OW1 Na1 O19 64.08(16) . .
OW1 Na1 O2A 82.95(19) . 2_446
OW1 Na1 Na5 61.62(16) . 3_566
OW1 Na1 OW11 92.8(2) . 3_566
W3B Na1 O9 36.67(16) . .
W3B Na1 O19 76.32(18) . .
W3B Na1 O2A 132.7(2) . 2_446
W3B Na1 Na5 106.90(19) . 3_566
W3B Na1 OW2 93.1(2) . .
W3B Na1 OW11 89.7(2) . 3_566
W3B Na1 OW1 139.5(2) . .
O5B Na1 O9 66.9(3) . .
O5B Na1 O19 113.7(3) . .
O5B Na1 O2A 97.6(3) . 2_446
O5B Na1 Na5 112.0(3) . 3_566
O5B Na1 OW2 84.0(3) . .
O5B Na1 OW11 81.4(3) . 3_566
O5B Na1 OW1 173.1(4) . .
O5B Na1 W3B 37.46(12) . .
OW10 Na4 Na5 34.15(16) 2_445 2_445
OW10 Na4 Na3 107.1(2) 2_445 .
OW10 Na4 OW6 178.6(3) 2_445 3_456
OW10 Na4 OW9 103.8(3) 2_445 .
Na3 Na4 Na5 133.95(15) . 2_445
OW7 Na4 Na5 127.1(2) . 2_445
OW7 Na4 OW10 92.9(2) . 2_445
OW7 Na4 Na3 34.60(14) . .
OW7 Na4 OW6 85.7(2) . 3_456
OW7 Na4 OW9 106.7(3) . .
OW6 Na4 Na5 147.2(2) 3_456 2_445
OW6 Na4 Na3 72.0(2) 3_456 .
OW8 Na4 Na5 78.45(18) . 2_445
OW8 Na4 OW10 103.0(3) . 2_445
OW8 Na4 Na3 97.3(2) . .
OW8 Na4 OW7 131.8(3) . .
OW8 Na4 OW6 78.3(2) . 3_456
OW8 Na4 OW9 112.9(3) . .
OW9 Na4 Na5 92.0(2) . 2_445
OW9 Na4 Na3 130.0(2) . .
OW9 Na4 OW6 76.3(2) . 3_456
Na6 OW1 Na1 118.0(4) 3_566 .
W1A W1B W2A 107.56(18) . .
O11 W1B W1A 133.7(3) . .
O11 W1B W2A 52.55(17) . .
O11 W1B O2B 75.3(2) . .
O10 W1B W1A 55.55(19) . .
O10 W1B W2A 133.7(3) . .
O10 W1B O11 104.8(3) . .
O10 W1B O6B 81.4(2) . .
O10 W1B O2B 148.6(2) . .
O2A W1B W1A 68.1(3) . .
O2A W1B W2A 64.7(3) . .
O2A W1B O11 117.0(4) . .
O2A W1B O10 123.6(4) . .
O2A W1B O6B 43.1(3) . .
O2A W1B O1B 89.7(3) . .
O2A W1B O2B 42.2(3) . .
O6B W1B W1A 28.78(16) . .
O6B W1B W2A 99.63(15) . .
O6B W1B O11 147.1(2) . .
O6B W1B O2B 83.0 . .
O1B W1B W1A 118.46(15) . .
O1B W1B W2A 112.91(16) . .
O1B W1B O11 107.8(2) . .
O1B W1B O10 112.6(2) . .
O1B W1B O6B 98.9 . .
O1B W1B O2B 96.7 . .
O2B W1B W1A 101.04(14) . .
O2B W1B W2A 25.57(17) . .
W1A W3B W3A 121.5(2) . .
W1A W3B O7 69.49(18) . .
W1A W3B O9 64.9(2) . .
W1A W3B O8 138.4(3) . .
W1A W3B Na1 128.1(3) . .
W1A W3B O6B 31.0(2) . .
W1A W3B O5B 115.20(18) . .
W1A W3B O4B 107.16(17) . .
W3A W3B O7 61.52(16) . .
W3A W3B O8 50.81(15) . .
W3A W3B Na1 110.3(2) . .
O7 W3B O8 74.1(2) . .
O7 W3B Na1 142.8(3) . .
O9 W3B W3A 134.5(3) . .
O9 W3B O7 84.9(3) . .
O9 W3B O8 92.9(3) . .
O9 W3B Na1 77.5(2) . .
O9 W3B O6B 94.5(3) . .
O9 W3B O4B 155.0(3) . .
O6A W3B W1A 103.2(5) . .
O6A W3B W3A 58.8(4) . .
O6A W3B O7 99.7(4) . .
O6A W3B O9 165.0(7) . .
O6A W3B O8 102.1(5) . .
O6A W3B Na1 105.7(5) . .
O6A W3B O6B 72.6(4) . .
O6A W3B O5B 67.6(4) . .
O6A W3B O4B 34.0(5) . .
O8 W3B Na1 74.35(19) . .
O6B W3B W3A 107.36(15) . .
O6B W3B O7 79.63(14) . .
O6B W3B O8 151.9(2) . .
O6B W3B Na1 133.7(3) . .
O6B W3B O4B 84.2 . .
O5B W3B W3A 107.38(17) . .
O5B W3B O7 166.95(15) . .
O5B W3B O9 108.1(3) . .
O5B W3B O8 104.8(2) . .
O5B W3B Na1 44.9(3) . .
O5B W3B O6B 98.5 . .
O5B W3B O4B 96.7 . .
O4B W3B W3A 27.73(18) . .
O4B W3B O7 70.32(15) . .
O4B W3B O8 77.9(2) . .
O4B W3B Na1 120.8(3) . .
W1A O6B O1A 80.2(4) . .
W1A O6B O2A 109.8(4) . .
W1A O6B W1B 81.2(3) . .
W1A O6B W3B 59.3(3) . .
O1A O6B W1B 117.6(3) . .
O1A O6B W3B 98.5(3) . .
O2A O6B O1A 141.1(4) . .
O2A O6B W1B 35.1(3) . .
O2A O6B W3B 119.2(2) . .
W3B O6B W1B 120.7 . .
O6A O5B Na1 120.4(5) . .
O6A O5B W3B 28.3(2) . .
W3B O5B Na1 97.6(3) . .
W2A W2B W3A 130.4(2) . .
W2A W2B O7 71.90(19) . .
W2A W2B O13 138.4(4) . .
W2A W2B O12 61.0(2) . .
W2A W2B O4B 113.64(17) . .
W2A W2B O2B 29.5(2) . .
W2A W2B O3B 113.01(18) . .
W3A W2B O7 66.18(18) . .
W3A W2B O13 51.96(17) . .
O7 W2B O13 76.2(2) . .
O4A W2B W2A 105.7(6) . .
O4A W2B W3A 70.1(6) . .
O4A W2B O7 113.6(5) . .
O4A W2B O13 111.2(6) . .
O4A W2B O12 154.2(7) . .
O4A W2B O4B 44.7(6) . .
O4A W2B O2B 76.2(5) . .
O4A W2B O3B 62.1(5) . .
O12 W2B W3A 135.6(4) . .
O12 W2B O7 84.4(3) . .
O12 W2B O13 90.3(3) . .
O4B W2B W3A 30.3(2) . .
O4B W2B O7 74.56(15) . .
O4B W2B O13 81.9(2) . .
O4B W2B O12 158.8(3) . .
O2B W2B W3A 117.94(16) . .
O2B W2B O7 82.95(15) . .
O2B W2B O13 159.2(2) . .
O2B W2B O12 88.7(2) . .
O2B W2B O4B 91.7 . .
O3B W2B W3A 107.74(18) . .
O3B W2B O7 173.84(16) . .
O3B W2B O13 101.0(2) . .
O3B W2B O12 101.2(3) . .
O3B W2B O4B 99.7 . .
O3B W2B O2B 99.7 . .
W3A O4B O4A 95.8(5) . .
W3A O4B O6A 101.3(5) . .
W3A O4B W3B 85.6(4) . .
W3A O4B W2B 79.9(4) . .
O4A O4B W3B 133.4(2) . .
O4A O4B W2B 20.4(3) . .
O6A O4B O4A 140.3(4) . .
O6A O4B W3B 19.0(3) . .
O6A O4B W2B 132.0(2) . .
W2B O4B W3B 118.8 . .
W2A O2B O3A 83.5(4) . .
W2A O2B O2A 110.1(4) . .
W2A O2B W1B 82.9(3) . .
W2A O2B W2B 65.4(4) . .
O3A O2B W1B 120.0(3) . .
O3A O2B W2B 107.5(4) . .
O2A O2B O3A 138.9(4) . .
O2A O2B W1B 32.8(2) . .
O2A O2B W2B 113.4(2) . .
W2B O2B W1B 118.6 . .
O4A O3B W2B 24.9(3) . .
O3A Na6 O18 160.9(10) 3_576 3_566
O3A Na6 Na5 137.6(10) 3_576 .
O3A Na6 OW13 96.3(6) 3_576 .
O3A Na6 OW1 83.9(5) 3_576 3_566
O18 Na6 Na5 59.3(4) 3_566 .
O18 Na6 OW1 88.5(5) 3_566 3_566
OW13 Na6 O18 102.7(7) . 3_566
OW13 Na6 Na5 53.1(5) . .
OW13 Na6 OW1 120.6(10) . 3_566
OW14 Na6 O3A 90.6(7) . 3_576
OW14 Na6 O18 89.1(6) . 3_566
OW14 Na6 Na5 111.1(6) . .
OW14 Na6 OW13 83.7(5) . .
OW14 Na6 OW1 155.5(11) . 3_566
OW1 Na6 Na5 88.5(7) 3_566 .

loop_
_geom_bond_atom_site_label_1
_geom_bond_atom_site_label_2
_geom_bond_distance
_geom_bond_site_symmetry_2
W7 Ce1 3.6825(3) 3_566
W7 Ce2 3.5052(3) 3_566
W7 O17 1.995(3) .
W7 O13 1.894(3) .
W7 O27 1.898(3) .
W7 O34 1.905(3) .
W7 O16 2.382(3) .
W7 O28 1.711(3) .
W8 Ce1 3.6963(3) .
W8 Ce2 3.5232(3) 3_566
W8 O17 2.001(3) .
W8 O19 1.897(3) .
W8 O18 1.709(3) .
W8 O29 1.914(3) .
W8 O14 2.388(3) .
W8 O8 1.883(3) .
W9 Ce1 3.5752(3) .
W9 O20 1.722(3) .
W9 O9 1.954(3) .
W9 O19 1.933(3) .
W9 O21 1.907(3) .
W9 O14 2.387(3) .
W9 O30 1.831(3) .
W9 Na3 3.634(3) .
W6 Ce1 3.5757(3) 3_566
W6 O27 1.960(3) .
W6 O25 1.911(3) .
W6 O16 2.380(3) .
W6 O33 1.826(3) .
W6 O26 1.721(3) .
W6 O12 1.960(3) .
W1A O7 2.338(3) .
W1A O10 1.842(3) .
W1A O9 1.880(3) .
W1A O6A 2.010(3) .
W1A O1A 1.720(3) .
W1A O2A 1.929(3) .
W1A W1B 2.038(5) .
W1A W3B 1.658(5) .
W1A O6B 0.993(6) .
W2A O7 2.350(3) .
W2A O11 1.829(3) .
W2A O4A 2.028(3) .
W2A O3A 1.723(3) .
W2A O12 1.877(3) .
W2A O2A 1.935(3) .
W2A W1B 2.125(5) .
W2A W2B 1.706(6) .
W2A O2B 0.924(6) .
W4 O15 2.273(3) .
W4 O10 2.036(3) .
W4 O22 1.729(3) .
W4 O31 1.826(3) .
W4 O23 1.924(3) .
W4 O21 1.887(3) .
W3A O5A 1.729(3) .
W3A O7 2.311(3) .
W3A O13 1.910(3) .
W3A O4A 1.869(4) .
W3A O6A 1.894(3) .
W3A O8 1.944(3) .
W3A W3B 2.184(6) .
W3A W2B 1.986(6) .
W3A O4B 1.019(6) .
W5 O15 2.257(3) .
W5 O11 2.048(3) .
W5 O24 1.719(4) .
W5 O25 1.888(3) .
W5 O23 1.939(3) .
W5 O32 1.811(3) .
Ce1 W7 3.6824(3) 3_566
Ce1 W6 3.5757(3) 3_566
Ce1 Ce1 3.6508(5) 3_566
Ce1 O35 2.228(3) 3_566
Ce1 O35 2.229(3) .
Ce1 O34 2.403(3) 3_566
Ce1 O16 2.564(3) 3_566
Ce1 O29 2.400(3) .
Ce1 O33 2.248(3) 3_566
Ce1 O14 2.546(3) .
Ce1 O30 2.258(3) .
Ce2 W7 3.5052(3) 3_566
Ce2 W8 3.5233(3) 3_566
Ce2 O17 2.415(3) 3_566
Ce2 O35 2.126(3) .
Ce2 O34 2.496(3) 3_566
Ce2 O31 2.295(3) .
Ce2 O29 2.498(3) 3_566
Ce2 O32 2.267(3) .
Ce2 O37 2.432(3) .
Ce2 O36 2.479(3) .
Ce2 C1 2.842(4) .
Si1 O7 1.660(3) .
Si1 O15 1.629(3) .
Si1 O16 1.644(3) .
Si1 O14 1.649(3) .
O7 W3B 2.328(6) .
O7 W2B 2.230(6) .
O17 Ce2 2.415(3) 3_566
O13 W2B 2.319(7) .
O11 W1B 1.997(7) .
O35 Ce1 2.228(3) 3_566
O20 Na2 2.444(4) .
O20 Na3 2.377(4) .
O10 W1B 1.907(7) .
O9 Na1 2.998(6) .
O9 W3B 1.834(7) .
O22 Na3 2.504(4) 3_466
O34 Ce1 2.403(3) 3_566
O34 Ce2 2.496(3) 3_566
O4A W2B 0.728(7) .
O4A O4B 1.468(7) .
O4A O3B 1.529(6) .
O3A O2B 1.562(6) .
O3A Na6 2.148(14) 3_576
O19 Na1 2.988(6) .
O16 Ce1 2.564(3) 3_566
O18 Na5 2.609(5) 3_566
O18 Na6 2.283(13) 3_566
O6A W3B 0.819(7) .
O6A O5B 1.597(6) .
O6A O4B 1.409(7) .
O31 Na2 2.522(4) 3_466
O1A Na5 2.383(5) 4_576
O1A O6B 1.583(6) .
O29 Ce2 2.498(3) 3_566
O33 Ce1 2.248(3) 3_566
O8 W3B 2.337(7) .
O12 W2B 1.967(7) .
O2A Na1 2.918(6) 2_456
O2A W1B 1.139(6) .
O2A O6B 1.352(7) .
O2A O2B 1.412(7) .
O37 C1 1.267(5) .
O36 C1 1.273(6) .
O36 Na2 2.420(4) 3_466
C3 C2 1.521(7) .
C3 C4 1.512(7) .
C2 C1 1.501(6) .
O39 C4 1.298(8) .
C4 O38 1.209(8) .
O38 Na5 2.242(6) .
Na2 Ce2 3.940(2) 3_466
Na2 O31 2.522(4) 3_466
Na2 O36 2.420(4) 3_466
Na2 OW3 2.502(5) .
Na2 OW2 2.380(4) .
Na2 OW4 2.414(5) .
Na2 Na3 3.535(4) .
Na5 O18 2.609(5) 3_566
Na5 O1A 2.383(5) 4_675
Na5 OW13 2.356(6) .
Na5 OW11 2.234(8) .
Na5 OW10 2.545(8) .
Na5 Na1 4.047(6) 3_566
Na5 Na4 4.178(6) 2_455
Na5 Na6 2.88(2) .
OW2 Na1 2.862(6) .
OW13 Na6 2.216(19) .
OW4 Na3 2.477(5) .
OW11 Na1 2.929(9) 3_566
OW10 Na4 2.469(10) 2_455
Na3 O22 2.504(4) 3_466
Na3 OW5 2.339(6) .
Na3 OW7 2.372(6) .
Na3 OW6 2.343(6) .
Na3 Na4 3.931(6) .
OW7 Na4 2.434(7) .
OW6 Na4 2.552(8) 3_456
OW14 Na6 2.059(19) .
OW15 OW12 0.76(3) .
Na1 O2A 2.918(6) 2_446
Na1 Na5 4.047(6) 3_566
Na1 OW11 2.929(9) 3_566
Na1 OW1 2.906(8) .
Na1 W3B 2.801(7) .
Na1 O5B 1.995(11) .
OW8 Na4 2.392(7) .
Na4 Na5 4.178(6) 2_445
Na4 OW10 2.469(10) 2_445
Na4 OW6 2.552(8) 3_456
Na4 OW9 2.472(10) .
OW1 Na6 2.389(15) 3_566
W1B O6B 1.9374 .
W1B O1B 1.7237 .
W1B O2B 2.0313 .
W3B O6B 1.9284 .
W3B O5B 1.7189 .
W3B O4B 2.0110 .
W2B O4B 1.8933 .
W2B O2B 1.8690 .
W2B O3B 1.7287 .
Na6 O3A 2.148(14) 3_576
Na6 O18 2.283(13) 3_566
Na6 OW1 2.389(15) 3_566
